data_2219500
loop_
_publ_author_name
'Ramesh, P.'
'Subbiahpandi, A.'
'Manikannan, Ramaiyan'
'Muthusubramanian, S.'
'Ponnuswamy, M. N.'

_publ_section_title 1-[(<i>E</i>)-2-Formyl-1-(4-methylphenyl)ethenyl]-3-(4-methylphenyl)pyrazole-4-carbaldehyde
_journal_coeditor_code BT2774
_journal_issue 10
_journal_name_full 'Acta Crystallographica Section E'
_journal_page_first o1889
_journal_paper_doi 10.1107/S1600536808027694
_journal_volume 64
_journal_year 2008
_chemical_formula_iupac 'C21 H18 N2 O2'
_chemical_formula_moiety 'C21 H18 N2 O2'
_chemical_formula_sum 'C21 H18 N2 O2'
_chemical_formula_weight 330.37
_chemical_name_common
;
3-(4-Methylphenyl)-1-[(E)-1-(4-methylphenyl)-3-oxo-1-propenyl]-1H-pyrazole
-4-carbaldehyde
;
_chemical_name_systematic
;1-[(<i>E</i>)-2-Formyl-1-(4-methylphenyl)ethenyl]-3-(4-methylphenyl)pyrazole-
4-carbaldehyde
;
_space_group_IT_number 14
_symmetry_cell_setting monoclinic
_symmetry_space_group_name_Hall '-P 2yn'
_symmetry_space_group_name_H-M 'P 1 21/n 1'
_atom_sites_solution_hydrogens geom
_atom_sites_solution_primary direct
_atom_sites_solution_secondary difmap
_audit_creation_method SHELXL-97
_cell_angle_alpha 90.00
_cell_angle_beta 98.7780(10)
_cell_angle_gamma 90.00
_cell_formula_units_Z 4
_cell_length_a 10.2914(4)
_cell_length_b 15.3618(5)
_cell_length_c 11.0271(4)
_cell_measurement_reflns_used 4580
_cell_measurement_temperature 293(2)
_cell_measurement_theta_max 32.20
_cell_measurement_theta_min 2.29
_cell_volume 1722.90(11)
_computing_cell_refinement 'APEX2 (Bruker, 2004)'
_computing_data_collection 'APEX2 (Bruker, 2004)'
_computing_data_reduction 'SAINT (Bruker, 2004)'
_computing_molecular_graphics 'ORTEP (Farrugia, 1997)'
_computing_publication_material 'SHELXL97  (Sheldrick, 2008) and PLATON (Spek, 2003)'
_computing_structure_refinement 'SHELXL97 (Sheldrick, 2008)'
_computing_structure_solution 'SHELXS97 (Sheldrick, 2008)'
_diffrn_ambient_temperature 293(2)
_diffrn_measured_fraction_theta_full 1.000
_diffrn_measured_fraction_theta_max 0.981
_diffrn_measurement_device_type 'Bruker APEX2 CCD area-detector diffractometer'
_diffrn_measurement_method '\w and \f scans'
_diffrn_radiation_monochromator graphite
_diffrn_radiation_source 'fine-focus sealed tube'
_diffrn_radiation_type MoK\a
_diffrn_radiation_wavelength 0.71073
_diffrn_reflns_av_R_equivalents 0.0254
_diffrn_reflns_av_sigmaI/netI 0.0280
_diffrn_reflns_limit_h_max 15
_diffrn_reflns_limit_h_min -9
_diffrn_reflns_limit_k_max 19
_diffrn_reflns_limit_k_min -22
_diffrn_reflns_limit_l_max 16
_diffrn_reflns_limit_l_min -16
_diffrn_reflns_number 24747
_diffrn_reflns_theta_full 25.00
_diffrn_reflns_theta_max 32.30
_diffrn_reflns_theta_min 2.29
_diffrn_standards_decay_% 0
_diffrn_standards_number 0
_exptl_absorpt_coefficient_mu 0.083
_exptl_absorpt_correction_T_max 0.987
_exptl_absorpt_correction_T_min 0.980
_exptl_absorpt_correction_type multi-scan
_exptl_absorpt_process_details '(SADABS; Sheldrick, 2001)'
_exptl_crystal_colour Colorless
_exptl_crystal_density_diffrn 1.274
_exptl_crystal_density_method 'not measured'
_exptl_crystal_description Block
_exptl_crystal_F_000 696
_exptl_crystal_size_max 0.30
_exptl_crystal_size_mid 0.20
_exptl_crystal_size_min 0.16
_refine_diff_density_max 0.354
_refine_diff_density_min -0.304
_refine_ls_extinction_method none
_refine_ls_goodness_of_fit_ref 1.042
_refine_ls_hydrogen_treatment constr
_refine_ls_matrix_type full
_refine_ls_number_parameters 228
_refine_ls_number_reflns 6019
_refine_ls_number_restraints 0
_refine_ls_restrained_S_all 1.042
_refine_ls_R_factor_all 0.0925
_refine_ls_R_factor_gt 0.0547
_refine_ls_shift/su_max 0.037
_refine_ls_shift/su_mean 0.001
_refine_ls_structure_factor_coef Fsqd
_refine_ls_weighting_details 'calc w=1/[\s^2^(Fo^2^)+(0.0833P)^2^+0.2417P] where P=(Fo^2^+2Fc^2^)/3'
_refine_ls_weighting_scheme calc
_refine_ls_wR_factor_gt 0.1486
_refine_ls_wR_factor_ref 0.1737
_reflns_number_gt 3731
_reflns_number_total 6019
_reflns_threshold_expression I>2\s(I)
_cod_data_source_file bt2774.cif
_cod_data_source_block I
_cod_depositor_comments
;
The following automatic conversions were performed:
'_symmetry_cell_setting' value 'Monoclinic' changed to 'monoclinic'
according to '/home/saulius/struct/CIF-dictionaries/cif_core.dic'
dictionary named 'cif_core.dic' version 2.4.1 from 2010-06-29.

Automatic conversion script
Id: cif_fix_enum 1527 2010-12-29 10:47:43Z saulius 

The following automatic conversions were performed:

'_symmetry_cell_setting' value 'Monoclinic' changed to 'monoclinic'
according to /home/saulius/struct/CIF-dictionaries/cif_core.dic
dictionary named 'cif_core.dic' version 2.4.1 from 2010-06-29.

Automatic conversion script
Id: cif_fix_values 1715 2011-07-08 13:25:40Z adriana 
;
_cod_original_sg_symbol_Hall '-P 2yn '
_cod_original_sg_symbol_H-M P21/n
_cod_database_code 2219500
_cod_database_fobs_code 2219500

loop_
_symmetry_equiv_pos_as_xyz
'x, y, z'
'-x+1/2, y+1/2, -z+1/2'
'-x, -y, -z'
'x-1/2, -y-1/2, z-1/2'

loop_
_atom_site_type_symbol
_atom_site_label
_atom_site_fract_x
_atom_site_fract_y
_atom_site_fract_z
_atom_site_U_iso_or_equiv
_atom_site_adp_type
_atom_site_calc_flag
_atom_site_refinement_flags
_atom_site_occupancy
O O1 0.65358(11) 0.31462(7) 0.28639(13) 0.0678(3) Uani d . 1
O O2 1.23915(18) -0.09914(9) 0.0928(2) 0.1340(9) Uani d . 1
N N1 0.93785(9) 0.08384(7) 0.22048(10) 0.0378(2) Uani d . 1
N N2 1.03155(10) 0.13820(7) 0.18711(10) 0.0395(2) Uani d . 1
C C3 1.12006(11) 0.08674(8) 0.14811(11) 0.0367(3) Uani d . 1
C C4 1.08139(12) -0.00258(8) 0.15437(12) 0.0413(3) Uani d . 1
C C5 0.96509(12) -0.00004(8) 0.20099(12) 0.0401(3) Uani d . 1
H H5 0.9144 -0.0478 0.2163 0.048 Uiso calc R 1
C C6 0.82656(11) 0.11747(8) 0.26494(11) 0.0367(3) Uani d . 1
C C7 0.75369(11) 0.05214(8) 0.32683(12) 0.0381(3) Uani d . 1
C C8 0.80708(14) 0.01954(10) 0.44021(14) 0.0509(3) Uani d . 1
H H8 0.8884 0.0396 0.4784 0.061 Uiso calc R 1
C C9 0.74082(17) -0.04269(11) 0.49748(15) 0.0593(4) Uani d . 1
H H9 0.7777 -0.0632 0.5744 0.071 Uiso calc R 1
C C10 0.62160(17) -0.07477(10) 0.44295(16) 0.0594(4) Uani d . 1
C C11 0.56858(16) -0.04197(12) 0.33110(18) 0.0648(5) Uani d . 1
H H11 0.4876 -0.0627 0.2931 0.078 Uiso calc R 1
C C12 0.63277(14) 0.02175(11) 0.27265(14) 0.0527(4) Uani d . 1
H H12 0.5940 0.0437 0.1971 0.063 Uiso calc R 1
C C13 0.5526(2) -0.14496(13) 0.5044(2) 0.0956(8) Uani d . 1
H H13A 0.4601 -0.1432 0.4741 0.143 Uiso calc R 1
H H13B 0.5667 -0.1356 0.5915 0.143 Uiso calc R 1
H H13C 0.5872 -0.2008 0.4867 0.143 Uiso calc R 1
C C14 0.79599(12) 0.20179(9) 0.25103(13) 0.0438(3) Uani d . 1
H H14 0.8454 0.2369 0.2066 0.053 Uiso calc R 1
C C15 0.68876(13) 0.24017(10) 0.30271(14) 0.0487(3) Uani d . 1
H H15 0.6441 0.2053 0.3516 0.058 Uiso calc R 1
C C16 1.23610(11) 0.12790(9) 0.10905(12) 0.0386(3) Uani d . 1
C C17 1.26700(13) 0.21329(10) 0.14214(14) 0.0497(3) Uani d . 1
H H17 1.2159 0.2431 0.1911 0.060 Uiso calc R 1
C C18 1.37242(14) 0.25480(10) 0.10352(15) 0.0527(4) Uani d . 1
H H18 1.3910 0.3122 0.1268 0.063 Uiso calc R 1
C C19 1.45103(12) 0.21259(10) 0.03075(13) 0.0454(3) Uani d . 1
C C20 1.42132(13) 0.12763(10) -0.00071(14) 0.0503(3) Uani d . 1
H H20 1.4736 0.0978 -0.0486 0.060 Uiso calc R 1
C C21 1.31552(13) 0.08512(10) 0.03692(13) 0.0475(3) Uani d . 1
H H21 1.2976 0.0276 0.0137 0.057 Uiso calc R 1
C C22 1.56456(14) 0.25876(12) -0.01291(16) 0.0582(4) Uani d . 1
H H22A 1.6425 0.2240 0.0057 0.087 Uiso calc R 1
H H22B 1.5783 0.3140 0.0277 0.087 Uiso calc R 1
H H22C 1.5451 0.2677 -0.1000 0.087 Uiso calc R 1
C C23 1.13601(18) -0.08585(10) 0.12661(19) 0.0684(5) Uani d . 1
H H23 1.0849 -0.1346 0.1362 0.082 Uiso calc R 1

loop_
_atom_site_aniso_label
_atom_site_aniso_U_11
_atom_site_aniso_U_22
_atom_site_aniso_U_33
_atom_site_aniso_U_12
_atom_site_aniso_U_13
_atom_site_aniso_U_23
O1 0.0641(7) 0.0420(7) 0.0968(9) 0.0162(5) 0.0110(6) -0.0076(6)
O2 0.1215(13) 0.0506(8) 0.263(2) 0.0205(8) 0.1355(15) 0.0071(11)
N1 0.0371(5) 0.0308(5) 0.0488(6) 0.0001(4) 0.0169(4) 0.0010(4)
N2 0.0387(5) 0.0325(6) 0.0508(6) -0.0020(4) 0.0180(4) 0.0002(4)
C3 0.0366(5) 0.0355(7) 0.0399(6) 0.0009(4) 0.0117(4) 0.0008(5)
C4 0.0424(6) 0.0353(7) 0.0493(7) 0.0019(5) 0.0171(5) -0.0013(5)
C5 0.0433(6) 0.0298(6) 0.0502(7) -0.0006(5) 0.0167(5) -0.0007(5)
C6 0.0337(5) 0.0343(6) 0.0442(6) 0.0010(4) 0.0129(5) 0.0013(5)
C7 0.0373(5) 0.0332(6) 0.0470(7) 0.0008(4) 0.0166(5) 0.0000(5)
C8 0.0489(7) 0.0486(8) 0.0561(8) 0.0020(6) 0.0110(6) 0.0086(6)
C9 0.0766(10) 0.0492(9) 0.0572(9) 0.0087(8) 0.0266(8) 0.0136(7)
C10 0.0757(10) 0.0409(8) 0.0730(11) -0.0059(7) 0.0476(8) -0.0042(7)
C11 0.0556(8) 0.0655(11) 0.0784(12) -0.0242(8) 0.0266(8) -0.0120(9)
C12 0.0471(7) 0.0578(9) 0.0545(8) -0.0103(6) 0.0115(6) 0.0000(7)
C13 0.1297(19) 0.0620(12) 0.1154(18) -0.0239(12) 0.0837(15) -0.0010(11)
C14 0.0411(6) 0.0357(7) 0.0578(8) 0.0027(5) 0.0176(6) 0.0040(6)
C15 0.0424(6) 0.0409(8) 0.0647(9) 0.0053(5) 0.0145(6) -0.0028(6)
C16 0.0360(5) 0.0412(7) 0.0404(6) -0.0007(5) 0.0113(5) 0.0016(5)
C17 0.0474(7) 0.0471(8) 0.0599(9) -0.0060(6) 0.0247(6) -0.0076(6)
C18 0.0500(7) 0.0461(8) 0.0661(9) -0.0105(6) 0.0221(7) -0.0054(7)
C19 0.0356(6) 0.0564(9) 0.0455(7) -0.0020(5) 0.0102(5) 0.0086(6)
C20 0.0445(7) 0.0573(9) 0.0537(8) 0.0025(6) 0.0216(6) -0.0006(6)
C21 0.0459(7) 0.0447(8) 0.0556(8) -0.0015(5) 0.0198(6) -0.0052(6)
C22 0.0425(7) 0.0709(11) 0.0644(9) -0.0070(7) 0.0180(6) 0.0116(8)
C23 0.0755(11) 0.0359(8) 0.1052(14) 0.0070(7) 0.0502(10) 0.0005(8)

loop_
_atom_type_symbol
_atom_type_description
_atom_type_scat_dispersion_real
_atom_type_scat_dispersion_imag
_atom_type_scat_source
C C 0.0033 0.0016 'International Tables Vol C Tables 4.2.6.8 and 6.1.1.4'
H H 0.0000 0.0000 'International Tables Vol C Tables 4.2.6.8 and 6.1.1.4'
N N 0.0061 0.0033 'International Tables Vol C Tables 4.2.6.8 and 6.1.1.4'
O O 0.0106 0.0060 'International Tables Vol C Tables 4.2.6.8 and 6.1.1.4'

loop_
_geom_angle_atom_site_label_1
_geom_angle_atom_site_label_2
_geom_angle_atom_site_label_3
_geom_angle
C5 N1 N2 111.71(9)
C5 N1 C6 127.40(10)
N2 N1 C6 120.86(10)
C3 N2 N1 105.69(10)
N2 C3 C4 110.22(10)
N2 C3 C16 117.81(11)
C4 C3 C16 131.96(11)
C5 C4 C3 104.78(11)
C5 C4 C23 119.51(13)
C3 C4 C23 135.70(12)
N1 C5 C4 107.59(11)
N1 C5 H5 126.2
C4 C5 H5 126.2
C14 C6 N1 120.30(11)
C14 C6 C7 125.66(10)
N1 C6 C7 114.03(10)
C12 C7 C8 118.58(12)
C12 C7 C6 121.17(12)
C8 C7 C6 120.25(11)
C7 C8 C9 120.59(14)
C7 C8 H8 119.7
C9 C8 H8 119.7
C10 C9 C8 121.24(15)
C10 C9 H9 119.4
C8 C9 H9 119.4
C11 C10 C9 118.04(14)
C11 C10 C13 121.26(18)
C9 C10 C13 120.70(19)
C10 C11 C12 121.64(15)
C10 C11 H11 119.2
C12 C11 H11 119.2
C7 C12 C11 119.90(15)
C7 C12 H12 120.1
C11 C12 H12 120.1
C10 C13 H13A 109.5
C10 C13 H13B 109.5
H13A C13 H13B 109.5
C10 C13 H13C 109.5
H13A C13 H13C 109.5
H13B C13 H13C 109.5
C6 C14 C15 122.12(12)
C6 C14 H14 118.9
C15 C14 H14 118.9
O1 C15 C14 124.02(14)
O1 C15 H15 118.0
C14 C15 H15 118.0
C17 C16 C21 117.85(11)
C17 C16 C3 119.56(11)
C21 C16 C3 122.58(12)
C18 C17 C16 121.04(12)
C18 C17 H17 119.5
C16 C17 H17 119.5
C17 C18 C19 121.24(14)
C17 C18 H18 119.4
C19 C18 H18 119.4
C20 C19 C18 117.67(12)
C20 C19 C22 121.35(13)
C18 C19 C22 120.99(14)
C19 C20 C21 121.80(12)
C19 C20 H20 119.1
C21 C20 H20 119.1
C20 C21 C16 120.39(14)
C20 C21 H21 119.8
C16 C21 H21 119.8
C19 C22 H22A 109.5
C19 C22 H22B 109.5
H22A C22 H22B 109.5
C19 C22 H22C 109.5
H22A C22 H22C 109.5
H22B C22 H22C 109.5
O2 C23 C4 127.49(16)
O2 C23 H23 116.3
C4 C23 H23 116.3

loop_
_geom_bond_atom_site_label_1
_geom_bond_atom_site_label_2
_geom_bond_distance
O1 C15 1.2048(17)
O2 C23 1.1949(19)
N1 C5 1.3429(16)
N1 N2 1.3679(13)
N1 C6 1.4108(14)
N2 C3 1.3263(15)
C3 C4 1.4332(18)
C3 C16 1.4726(16)
C4 C5 1.3734(16)
C4 C23 1.449(2)
C5 H5 0.9300
C6 C14 1.3364(18)
C6 C7 1.4804(16)
C7 C12 1.3771(19)
C7 C8 1.3807(19)
C8 C9 1.382(2)
C8 H8 0.9300
C9 C10 1.373(3)
C9 H9 0.9300
C10 C11 1.367(3)
C10 C13 1.507(2)
C11 C12 1.393(2)
C11 H11 0.9300
C12 H12 0.9300
C13 H13A 0.9600
C13 H13B 0.9600
C13 H13C 0.9600
C14 C15 1.4429(17)
C14 H14 0.9300
C15 H15 0.9300
C16 C17 1.386(2)
C16 C21 1.3896(17)
C17 C18 1.3806(18)
C17 H17 0.9300
C18 C19 1.384(2)
C18 H18 0.9300
C19 C20 1.373(2)
C19 C22 1.5072(17)
C20 C21 1.3864(18)
C20 H20 0.9300
C21 H21 0.9300
C22 H22A 0.9600
C22 H22B 0.9600
C22 H22C 0.9600
C23 H23 0.9300

loop_
_geom_hbond_atom_site_label_D
_geom_hbond_atom_site_label_H
_geom_hbond_atom_site_label_A
_geom_hbond_site_symmetry_A
_geom_hbond_distance_DH
_geom_hbond_distance_HA
_geom_hbond_distance_DA
_geom_hbond_angle_DHA
C22 H22A O2 3_855 0.96 2.60 3.378(2) 138.7
C5 H5 O1 2_645 0.93 2.23 3.1094(17) 158.5

loop_
_geom_torsion_atom_site_label_1
_geom_torsion_atom_site_label_2
_geom_torsion_atom_site_label_3
_geom_torsion_atom_site_label_4
_geom_torsion
C5 N1 N2 C3 -1.10(14)
C6 N1 N2 C3 -178.96(11)
N1 N2 C3 C4 1.07(14)
N1 N2 C3 C16 -178.26(10)
N2 C3 C4 C5 -0.68(15)
C16 C3 C4 C5 178.52(13)
N2 C3 C4 C23 -179.31(18)
C16 C3 C4 C23 -0.1(3)
N2 N1 C5 C4 0.69(15)
C6 N1 C5 C4 178.37(12)
C3 C4 C5 N1 -0.02(15)
C23 C4 C5 N1 178.89(14)
C5 N1 C6 C14 -163.17(14)
N2 N1 C6 C14 14.31(18)
C5 N1 C6 C7 17.72(18)
N2 N1 C6 C7 -164.79(11)
C14 C6 C7 C12 72.91(19)
N1 C6 C7 C12 -108.04(14)
C14 C6 C7 C8 -107.93(16)
N1 C6 C7 C8 71.12(15)
C12 C7 C8 C9 0.5(2)
C6 C7 C8 C9 -178.73(13)
C7 C8 C9 C10 1.0(2)
C8 C9 C10 C11 -1.4(2)
C8 C9 C10 C13 177.79(15)
C9 C10 C11 C12 0.4(2)
C13 C10 C11 C12 -178.80(16)
C8 C7 C12 C11 -1.4(2)
C6 C7 C12 C11 177.74(13)
C10 C11 C12 C7 1.0(3)
N1 C6 C14 C15 -175.47(12)
C7 C6 C14 C15 3.5(2)
C6 C14 C15 O1 -175.65(15)
N2 C3 C16 C17 16.27(18)
C4 C3 C16 C17 -162.88(14)
N2 C3 C16 C21 -162.11(13)
C4 C3 C16 C21 18.7(2)
C21 C16 C17 C18 0.7(2)
C3 C16 C17 C18 -177.75(13)
C16 C17 C18 C19 -0.2(2)
C17 C18 C19 C20 -0.7(2)
C17 C18 C19 C22 178.93(14)
C18 C19 C20 C21 0.9(2)
C22 C19 C20 C21 -178.68(13)
C19 C20 C21 C16 -0.4(2)
C17 C16 C21 C20 -0.5(2)
C3 C16 C21 C20 177.95(12)
C5 C4 C23 O2 -175.2(2)
C3 C4 C23 O2 3.3(4)

loop_
_cod_related_entry_id
_cod_related_entry_database
_cod_related_entry_code
1 ChemSpider 24740692
